data_4510003
loop_
_publ_author_name
'Parker, T. Gannon'
'Cross, Justin N.'
'Polinski, Matthew J.'
'Lin, Jian'
'Albrecht-Schmitt, Thomas E.'

_publ_section_title
;
 Ionothermal and Hydrothermal Flux Syntheses of Five New Uranyl
 Phosphonates
;
_journal_issue 1
_journal_name_full 'Crystal Growth &amp; Design'
_journal_page_first 228
_journal_paper_doi 10.1021/cg401435w
_journal_volume 14
_journal_year 2014
_chemical_formula_moiety 'C12 H28 O34 P8 U5, 2(C8 H15 N2)'
_chemical_formula_sum 'C28 H58 N4 O34 P8 U5'
_chemical_formula_weight 2432.69
_chemical_name_systematic
; 
 ? 
;
_space_group_IT_number 2
_symmetry_cell_setting triclinic
_symmetry_space_group_name_Hall '-P 1'
_symmetry_space_group_name_H-M 'P -1'
_atom_sites_solution_hydrogens geom
_atom_sites_solution_primary direct
_atom_sites_solution_secondary difmap
_audit_creation_method SHELXL-97
_cell_angle_alpha 67.360(3)
_cell_angle_beta 70.649(4)
_cell_angle_gamma 88.418(4)
_cell_formula_units_Z 1
_cell_length_a 9.4611(18)
_cell_length_b 13.424(3)
_cell_length_c 13.453(3)
_cell_measurement_reflns_used 6827
_cell_measurement_temperature 100(2)
_cell_measurement_theta_max 27.55
_cell_measurement_theta_min 2.30
_cell_volume 1478.0(5)
_computing_structure_refinement 'SHELXL-97 (Sheldrick, 2008)'
_computing_structure_solution 'SHELXS-97 (Sheldrick, 2008)'
_diffrn_ambient_temperature 100(2)
_diffrn_measured_fraction_theta_full 0.998
_diffrn_measured_fraction_theta_max 0.998
_diffrn_radiation_monochromator graphite
_diffrn_radiation_source 'fine-focus sealed tube'
_diffrn_radiation_type MoK\a
_diffrn_radiation_wavelength 0.71073
_diffrn_reflns_av_R_equivalents 0.0297
_diffrn_reflns_av_sigmaI/netI 0.0289
_diffrn_reflns_limit_h_max 12
_diffrn_reflns_limit_h_min -12
_diffrn_reflns_limit_k_max 17
_diffrn_reflns_limit_k_min -17
_diffrn_reflns_limit_l_max 17
_diffrn_reflns_limit_l_min -17
_diffrn_reflns_number 23140
_diffrn_reflns_theta_full 27.55
_diffrn_reflns_theta_max 27.55
_diffrn_reflns_theta_min 2.30
_exptl_absorpt_coefficient_mu 13.959
_exptl_absorpt_correction_T_max 0.248
_exptl_absorpt_correction_T_min 0.049
_exptl_absorpt_correction_type multi-scan
_exptl_absorpt_process_details sheltxprep
_exptl_crystal_colour Yellow-Green
_exptl_crystal_density_diffrn 2.733
_exptl_crystal_density_method 'not measured'
_exptl_crystal_description Block
_exptl_crystal_F_000 1106
_exptl_crystal_size_max 0.3
_exptl_crystal_size_mid 0.2
_exptl_crystal_size_min 0.1
_platon_squeeze_details ' 3======================================================================End'
_refine_diff_density_max 2.222
_refine_diff_density_min -1.030
_refine_diff_density_rms 0.173
_refine_ls_extinction_method none
_refine_ls_goodness_of_fit_ref 1.073
_refine_ls_hydrogen_treatment constr
_refine_ls_matrix_type full
_refine_ls_number_parameters 371
_refine_ls_number_reflns 6827
_refine_ls_number_restraints 0
_refine_ls_restrained_S_all 1.073
_refine_ls_R_factor_all 0.0243
_refine_ls_R_factor_gt 0.0198
_refine_ls_shift/su_max 0.003
_refine_ls_shift/su_mean 0.000
_refine_ls_structure_factor_coef Fsqd
_refine_ls_weighting_details 'calc w=1/[\s^2^(Fo^2^)+(0.0204P)^2^+0.8932P] where P=(Fo^2^+2Fc^2^)/3'
_refine_ls_weighting_scheme calc
_refine_ls_wR_factor_gt 0.0452
_refine_ls_wR_factor_ref 0.0465
_reflns_number_gt 6162
_reflns_number_total 6827
_reflns_threshold_expression >2sigma(I)
_cod_data_source_file cg401435w_si_002.cif
_cod_data_source_block g2
_cod_original_sg_symbol_H-M P-1
_cod_database_code 4510003

loop_
_symmetry_equiv_pos_as_xyz
'x, y, z'
'-x, -y, -z'

loop_
_atom_site_label
_atom_site_type_symbol
_atom_site_fract_x
_atom_site_fract_y
_atom_site_fract_z
_atom_site_U_iso_or_equiv
_atom_site_adp_type
_atom_site_occupancy
_atom_site_symmetry_multiplicity
_atom_site_calc_flag
_atom_site_refinement_flags
_atom_site_disorder_assembly
_atom_site_disorder_group
U1 U 0.977133(14) -0.922139(10) 0.346070(11) 0.00647(4) Uani 1 1 d . . .
P1 P 1.26631(10) -0.85155(7) 0.38341(8) 0.00711(18) Uani 1 1 d . . .
O1 O 1.0749(3) -1.0223(2) 0.3039(2) 0.0101(5) Uani 1 1 d . . .
N1 N 0.7726(4) -0.7493(3) 0.8023(3) 0.0256(9) Uani 1 1 d . B .
C12 C 1.2066(9) -0.5471(8) 0.5769(6) 0.094(3) Uani 1 1 d . . .
H12A H 1.1788 -0.5736 0.5259 0.112 Uiso 1 1 calc R A 1
H12B H 1.1465 -0.4866 0.5821 0.112 Uiso 1 1 calc R A 1
U2 U 1.291290(14) -0.679155(10) 0.077266(11) 0.00691(4) Uani 1 1 d . . .
P4 P 1.52524(10) -0.56753(8) 0.18082(8) 0.00825(18) Uani 1 1 d . . .
O2 O 0.8775(3) -0.8245(2) 0.3905(2) 0.0110(5) Uani 1 1 d . . .
N2 N 0.9954(4) -0.6651(3) 0.7447(3) 0.0217(8) Uani 1 1 d . . .
C10 C 0.6532(6) -0.8310(5) 0.8268(5) 0.0405(14) Uani 1 1 d . . .
H10A H 0.6973 -0.8961 0.8204 0.061 Uiso 1 1 calc R . .
H10B H 0.6007 -0.8018 0.7716 0.061 Uiso 1 1 calc R . .
H10C H 0.5813 -0.8499 0.9049 0.061 Uiso 1 1 calc R . .
U3 U 1.0000 -1.0000 0.0000 0.00833(5) Uani 1 2 d S . .
P3 P 0.72121(10) -1.05542(8) 0.28023(8) 0.00814(18) Uani 1 1 d . . .
O3 O 0.8641(3) -1.0562(2) 0.5332(2) 0.0091(5) Uani 1 1 d . . .
C11 C 1.1589(6) -0.6381(4) 0.6955(4) 0.0300(11) Uani 1 1 d . B .
H11A H 1.2071 -0.7033 0.6905 0.036 Uiso 1 1 calc R . .
H11B H 1.1937 -0.6159 0.7464 0.036 Uiso 1 1 calc R . .
P2 P 0.99951(10) -0.74905(7) 0.04756(8) 0.00733(18) Uani 1 1 d . . .
O4 O 1.2156(3) -0.8020(2) 0.2778(2) 0.0087(5) Uani 1 1 d . . .
C8 C 0.8901(6) -0.6043(4) 0.7874(4) 0.0308(12) Uani 1 1 d . B .
H8 H 0.9115 -0.5370 0.7905 0.037 Uiso 1 1 calc R . .
O5 O 1.0480(3) -0.8033(2) 0.1548(2) 0.0091(5) Uani 1 1 d . . .
C9 C 0.7538(6) -0.6571(4) 0.8234(4) 0.0269(10) Uani 1 1 d . . .
H9 H 0.6604 -0.6347 0.8574 0.032 Uiso 1 1 calc R B .
O6 O 0.7658(3) -0.9769(2) 0.3248(2) 0.0098(5) Uani 1 1 d . . .
C7 C 0.9210(5) -0.7521(4) 0.7541(4) 0.0207(9) Uani 1 1 d . B .
H7 H 0.9651 -0.8075 0.7307 0.025 Uiso 1 1 calc R . .
O7 O 1.1952(3) -0.5791(2) 0.1193(2) 0.0109(5) Uani 1 1 d . . .
C2 C 1.4307(4) -0.9900(3) 0.2898(3) 0.0107(7) Uani 1 1 d . . .
H2A H 1.3640 -0.9665 0.2437 0.013 Uiso 1 1 calc R . .
H2B H 1.3852 -1.0617 0.3526 0.013 Uiso 1 1 calc R . .
O8 O 1.3903(3) -0.7795(2) 0.0371(2) 0.0116(5) Uani 1 1 d . . .
C4 C 1.6771(4) -0.6113(3) 0.2332(3) 0.0108(7) Uani 1 1 d . . .
H4A H 1.6939 -0.5626 0.2689 0.013 Uiso 1 1 calc R . .
H4B H 1.6435 -0.6849 0.2950 0.013 Uiso 1 1 calc R . .
O9 O 1.4853(3) -0.6458(2) 0.1346(2) 0.0103(5) Uani 1 1 d . . .
C5 C 0.8294(4) -0.6152(3) 0.1480(3) 0.0112(8) Uani 1 1 d . . .
H5A H 0.9039 -0.6335 0.1876 0.013 Uiso 1 1 calc R . .
H5B H 0.8645 -0.5422 0.0851 0.013 Uiso 1 1 calc R . .
O10 O 1.1298(3) -0.6617(2) -0.0360(2) 0.0105(5) Uani 1 1 d . . .
C1 C 0.5854(4) -1.0024(3) 0.2133(3) 0.0113(7) Uani 1 1 d . . .
H1A H 0.6295 -0.9301 0.1513 0.014 Uiso 1 1 calc R . .
H1B H 0.5695 -1.0503 0.1765 0.014 Uiso 1 1 calc R . .
C6 C 0.8243(4) -0.6979(3) 0.0960(3) 0.0111(7) Uani 1 1 d . . .
H6A H 0.7890 -0.6636 0.0303 0.013 Uiso 1 1 calc R . .
H6B H 0.7487 -0.7600 0.1543 0.013 Uiso 1 1 calc R . .
O11 O 1.5626(3) -0.4503(2) 0.0959(2) 0.0115(5) Uani 1 1 d . . .
C3 C 1.4384(4) -0.9081(3) 0.3421(3) 0.0099(7) Uani 1 1 d . . .
H3A H 1.5185 -0.8482 0.2857 0.012 Uiso 1 1 calc R . .
H3B H 1.4678 -0.9445 0.4106 0.012 Uiso 1 1 calc R . .
O12 O 1.1647(3) -1.0052(2) 0.0361(2) 0.0129(6) Uani 1 1 d . . .
C13A C 1.3660(13) -0.5026(10) 0.5209(10) 0.047(3) Uani 0.50 1 d P B 1
H13A H 1.4244 -0.5560 0.4953 0.056 Uiso 0.50 1 calc PR B 1
H13B H 1.4023 -0.4936 0.5784 0.056 Uiso 0.50 1 calc PR B 1
C13B C 1.163(2) -0.4198(16) 0.5546(17) 0.091(6) Uiso 0.50 1 d P B 2
H13C H 1.0578 -0.4174 0.5553 0.109 Uiso 0.50 1 calc PR B 2
H13D H 1.1649 -0.4043 0.6204 0.109 Uiso 0.50 1 calc PR B 2
O13 O 1.0331(3) -1.1681(2) -0.0041(2) 0.0104(5) Uani 1 1 d . . .
C14A C 1.3999(17) -0.3913(11) 0.4156(12) 0.064(4) Uiso 0.50 1 d P B 1
H14A H 1.3819 -0.3323 0.4424 0.095 Uiso 0.50 1 calc PR B 1
H14B H 1.3337 -0.3901 0.3725 0.095 Uiso 0.50 1 calc PR B 1
H14C H 1.5054 -0.3818 0.3656 0.095 Uiso 0.50 1 calc PR B 1
C14B C 1.244(3) -0.3457(15) 0.4650(19) 0.112(7) Uani 0.50 1 d P B 2
H14D H 1.2773 -0.3717 0.4031 0.168 Uiso 0.50 1 calc PR B 2
H14E H 1.3320 -0.3228 0.4772 0.168 Uiso 0.50 1 calc PR B 2
H14F H 1.1864 -0.2839 0.4439 0.168 Uiso 0.50 1 calc PR B 2
O14 O 0.8543(3) -1.0766(2) 0.1936(2) 0.0109(5) Uani 1 1 d . . .
O15 O 1.3893(3) -0.5687(2) 0.2878(2) 0.0122(5) Uani 1 1 d . . .
H15 H 1.3630 -0.6326 0.3374 0.018 Uiso 1 1 calc R . .
O16 O 0.6398(3) -1.1645(2) 0.3825(2) 0.0134(6) Uani 1 1 d . . .
H16 H 0.6709 -1.1750 0.4370 0.020 Uiso 1 1 calc R . .
O17 O 1.2886(3) -0.7727(2) 0.4332(2) 0.0102(5) Uani 1 1 d . . .

loop_
_atom_site_aniso_label
_atom_site_aniso_U_11
_atom_site_aniso_U_22
_atom_site_aniso_U_33
_atom_site_aniso_U_23
_atom_site_aniso_U_13
_atom_site_aniso_U_12
U1 0.00547(6) 0.00614(7) 0.00541(7) -0.00024(5) -0.00132(5) -0.00039(5)
P1 0.0060(4) 0.0069(4) 0.0053(4) 0.0001(4) -0.0011(3) -0.0008(3)
O1 0.0080(12) 0.0098(13) 0.0118(13) -0.0038(11) -0.0034(10) 0.0019(10)
N1 0.028(2) 0.031(2) 0.029(2) -0.0200(18) -0.0145(17) 0.0151(17)
C12 0.062(5) 0.109(7) 0.046(4) 0.018(4) 0.001(4) 0.003(5)
U2 0.00608(7) 0.00582(7) 0.00616(7) -0.00036(5) -0.00118(5) -0.00034(5)
P4 0.0068(4) 0.0079(4) 0.0073(4) -0.0017(4) -0.0007(3) 0.0006(3)
O2 0.0089(12) 0.0115(13) 0.0126(13) -0.0053(11) -0.0033(10) 0.0021(10)
N2 0.032(2) 0.0167(18) 0.0150(18) -0.0070(15) -0.0064(16) 0.0077(16)
C10 0.026(3) 0.048(3) 0.066(4) -0.034(3) -0.028(3) 0.013(2)
U3 0.00752(9) 0.00854(9) 0.00874(9) -0.00423(7) -0.00163(7) 0.00049(7)
P3 0.0066(4) 0.0083(4) 0.0082(4) -0.0025(4) -0.0020(3) 0.0004(3)
O3 0.0083(12) 0.0095(13) 0.0065(12) -0.0007(10) -0.0016(10) -0.0021(10)
C11 0.034(3) 0.021(2) 0.027(3) -0.010(2) 0.000(2) -0.001(2)
P2 0.0080(4) 0.0063(4) 0.0065(4) -0.0013(4) -0.0024(3) 0.0004(3)
O4 0.0078(12) 0.0089(13) 0.0065(12) 0.0000(10) -0.0023(10) -0.0017(10)
C8 0.058(3) 0.016(2) 0.017(2) -0.0090(19) -0.010(2) 0.018(2)
O5 0.0092(12) 0.0075(12) 0.0068(12) 0.0015(10) -0.0030(10) -0.0018(10)
C9 0.035(3) 0.028(3) 0.021(2) -0.013(2) -0.009(2) 0.019(2)
O6 0.0080(12) 0.0114(13) 0.0095(13) -0.0032(11) -0.0038(10) 0.0013(10)
C7 0.023(2) 0.023(2) 0.025(2) -0.0150(19) -0.0148(19) 0.0140(18)
O7 0.0095(12) 0.0093(13) 0.0127(13) -0.0041(11) -0.0028(10) 0.0021(10)
C2 0.0062(17) 0.0121(18) 0.0147(19) -0.0068(16) -0.0031(14) 0.0017(14)
O8 0.0109(13) 0.0099(13) 0.0125(13) -0.0035(11) -0.0032(10) 0.0013(10)
C4 0.0107(18) 0.0125(19) 0.0097(18) -0.0041(15) -0.0044(14) 0.0009(14)
O9 0.0083(12) 0.0108(13) 0.0100(13) -0.0031(11) -0.0023(10) -0.0002(10)
C5 0.0069(17) 0.0128(19) 0.0156(19) -0.0059(16) -0.0054(15) 0.0009(14)
O10 0.0100(13) 0.0089(13) 0.0080(12) 0.0000(10) -0.0014(10) -0.0018(10)
C1 0.0105(18) 0.0134(19) 0.0127(18) -0.0056(16) -0.0072(15) 0.0037(15)
C6 0.0074(17) 0.0133(19) 0.0148(19) -0.0063(16) -0.0058(15) 0.0018(14)
O11 0.0106(13) 0.0085(13) 0.0103(13) 0.0002(11) -0.0017(10) -0.0005(10)
C3 0.0076(17) 0.0120(18) 0.0081(17) -0.0011(15) -0.0035(14) -0.0002(14)
O12 0.0112(13) 0.0139(14) 0.0133(13) -0.0055(11) -0.0036(11) 0.0003(11)
C13A 0.042(7) 0.050(7) 0.039(7) -0.015(6) -0.006(5) -0.004(6)
O13 0.0139(13) 0.0074(12) 0.0098(13) -0.0026(11) -0.0049(11) 0.0007(10)
C14B 0.15(2) 0.075(13) 0.14(2) -0.035(14) -0.096(18) 0.029(13)
O14 0.0086(12) 0.0127(13) 0.0101(13) -0.0041(11) -0.0024(10) 0.0027(10)
O15 0.0133(13) 0.0079(13) 0.0079(13) -0.0002(10) 0.0021(10) 0.0012(10)
O16 0.0139(14) 0.0132(14) 0.0105(13) -0.0017(11) -0.0045(11) -0.0032(11)
O17 0.0135(13) 0.0077(12) 0.0081(13) -0.0015(10) -0.0040(10) -0.0008(10)

loop_
_atom_type_symbol
_atom_type_description
_atom_type_scat_dispersion_real
_atom_type_scat_dispersion_imag
_atom_type_scat_source
C C 0.0033 0.0016 'International Tables Vol C Tables 4.2.6.8 and 6.1.1.4'
H H 0.0000 0.0000 'International Tables Vol C Tables 4.2.6.8 and 6.1.1.4'
N N 0.0061 0.0033 'International Tables Vol C Tables 4.2.6.8 and 6.1.1.4'
O O 0.0106 0.0060 'International Tables Vol C Tables 4.2.6.8 and 6.1.1.4'
P P 0.1023 0.0942 'International Tables Vol C Tables 4.2.6.8 and 6.1.1.4'
U U -9.6767 9.6646 'International Tables Vol C Tables 4.2.6.8 and 6.1.1.4'

loop_
_geom_angle_atom_site_label_1
_geom_angle_atom_site_label_2
_geom_angle_atom_site_label_3
_geom_angle
_geom_angle_site_symmetry_1
_geom_angle_site_symmetry_3
O2 U1 O1 178.87(12) . .
O2 U1 O6 88.89(10) . .
O1 U1 O6 90.64(10) . .
O2 U1 O5 91.28(11) . .
O1 U1 O5 89.72(10) . .
O6 U1 O5 86.61(9) . .
O2 U1 O3 89.73(10) . .
O1 U1 O3 89.18(10) . .
O6 U1 O3 81.65(9) . .
O5 U1 O3 168.20(9) . .
O2 U1 O3 92.90(10) . 2_736
O1 U1 O3 86.98(10) . 2_736
O6 U1 O3 149.48(8) . 2_736
O5 U1 O3 123.77(8) . 2_736
O3 U1 O3 67.90(10) . 2_736
O2 U1 O4 88.47(10) . .
O1 U1 O4 92.41(10) . .
O6 U1 O4 153.09(9) . .
O5 U1 O4 66.68(8) . .
O3 U1 O4 125.11(8) . .
O3 U1 O4 57.43(8) 2_736 .
O2 U1 P1 91.11(8) . .
O1 U1 P1 89.32(8) . .
O6 U1 P1 178.24(7) . .
O5 U1 P1 95.15(6) . .
O3 U1 P1 96.59(6) . .
O3 U1 P1 28.77(6) 2_736 .
O4 U1 P1 28.67(6) . .
O2 U1 U1 91.64(9) . 2_736
O1 U1 U1 87.65(8) . 2_736
O6 U1 U1 116.65(6) . 2_736
O5 U1 U1 156.60(6) . 2_736
O3 U1 U1 35.03(6) . 2_736
O3 U1 U1 32.87(6) 2_736 2_736
O4 U1 U1 90.20(6) . 2_736
P1 U1 U1 61.586(18) . 2_736
O17 P1 O4 114.63(15) . .
O17 P1 O3 113.17(14) . 2_736
O4 P1 O3 101.18(14) . 2_736
O17 P1 C3 109.32(16) . .
O4 P1 C3 108.15(16) . .
O3 P1 C3 110.06(16) 2_736 .
O17 P1 U1 130.38(11) . .
O4 P1 U1 50.62(9) . .
O3 P1 U1 50.57(10) 2_736 .
C3 P1 U1 120.30(12) . .
C7 N1 C9 108.3(4) . .
C7 N1 C10 125.3(4) . .
C9 N1 C10 126.4(4) . .
C13A C12 C11 117.9(8) . .
C13A C12 C13B 88.3(9) . .
C11 C12 C13B 122.5(9) . .
O7 U2 O8 178.64(12) . .
O7 U2 O11 91.40(11) . 2_845
O8 U2 O11 88.82(11) . 2_845
O7 U2 O9 89.52(10) . .
O8 U2 O9 89.18(11) . .
O11 U2 O9 82.73(9) 2_845 .
O7 U2 O4 89.13(10) . .
O8 U2 O4 90.18(10) . .
O11 U2 O4 158.66(9) 2_845 .
O9 U2 O4 75.94(8) . .
O7 U2 O10 87.14(10) . .
O8 U2 O10 94.21(10) . .
O11 U2 O10 79.36(9) 2_845 .
O9 U2 O10 161.68(8) . .
O4 U2 O10 121.97(8) . .
O7 U2 O5 92.16(10) . .
O8 U2 O5 88.59(10) . .
O11 U2 O5 136.78(9) 2_845 .
O9 U2 O5 140.34(8) . .
O4 U2 O5 64.48(8) . .
O10 U2 O5 57.85(8) . .
O7 U2 P2 88.58(9) . .
O8 U2 P2 92.63(9) . .
O11 U2 P2 107.54(7) 2_845 .
O9 U2 P2 169.60(6) . .
O4 U2 P2 93.81(6) . .
O10 U2 P2 28.26(6) . .
O5 U2 P2 29.62(6) . .
O11 P4 O9 114.35(15) . .
O11 P4 O15 105.69(15) . .
O9 P4 O15 110.75(15) . .
O11 P4 C4 110.31(16) . .
O9 P4 C4 109.93(16) . .
O15 P4 C4 105.37(16) . .
C7 N2 C8 107.7(4) . .
C7 N2 C11 125.4(4) . .
C8 N2 C11 126.9(4) . .
O12 U3 O12 180.0 2_735 .
O12 U3 O13 88.27(11) 2_735 2_735
O12 U3 O13 91.73(11) . 2_735
O12 U3 O13 91.73(11) 2_735 .
O12 U3 O13 88.27(11) . .
O13 U3 O13 180.000(1) 2_735 .
O12 U3 O14 89.91(11) 2_735 2_735
O12 U3 O14 90.09(11) . 2_735
O13 U3 O14 91.33(9) 2_735 2_735
O13 U3 O14 88.67(9) . 2_735
O12 U3 O14 90.09(11) 2_735 .
O12 U3 O14 89.91(11) . .
O13 U3 O14 88.67(9) 2_735 .
O13 U3 O14 91.33(9) . .
O14 U3 O14 180.0 2_735 .
O14 P3 O6 112.57(15) . .
O14 P3 O16 110.43(15) . .
O6 P3 O16 110.21(15) . .
O14 P3 C1 108.00(16) . .
O6 P3 C1 110.27(16) . .
O16 P3 C1 105.08(17) . .
P1 O3 U1 146.95(15) 2_736 .
P1 O3 U1 100.67(12) 2_736 2_736
U1 O3 U1 112.10(10) . 2_736
N2 C11 C12 111.3(5) . .
O10 P2 O13 115.15(15) . 2_735
O10 P2 O5 103.07(14) . .
O13 P2 O5 111.58(14) 2_735 .
O10 P2 C6 114.33(17) . .
O13 P2 C6 106.37(16) 2_735 .
O5 P2 C6 106.06(16) . .
O10 P2 U2 49.59(10) . .
O13 P2 U2 131.85(11) 2_735 .
O5 P2 U2 53.54(9) . .
C6 P2 U2 121.60(12) . .
P1 O4 U2 145.10(14) . .
P1 O4 U1 100.72(12) . .
U2 O4 U1 113.34(10) . .
C9 C8 N2 107.8(4) . .
P2 O5 U1 146.73(15) . .
P2 O5 U2 96.84(11) . .
U1 O5 U2 115.50(10) . .
C8 C9 N1 107.5(4) . .
P3 O6 U1 137.62(15) . .
N2 C7 N1 108.7(4) . .
C3 C2 C1 113.1(3) . 1_655
C5 C4 P4 118.4(3) 1_655 .
P4 O9 U2 137.20(15) . .
C4 C5 C6 113.6(3) 1_455 .
P2 O10 U2 102.15(13) . .
C2 C1 P3 117.4(3) 1_455 .
C5 C6 P2 115.4(3) . .
P4 O11 U2 149.75(16) . 2_845
C2 C3 P1 114.5(3) . .
C12 C13A C14A 114.9(10) . .
C14B C13B C12 117.1(17) . .
P2 O13 U3 147.35(16) 2_735 .
P3 O14 U3 140.57(16) . .

loop_
_geom_bond_atom_site_label_1
_geom_bond_atom_site_label_2
_geom_bond_distance
_geom_bond_site_symmetry_2
U1 O2 1.767(3) .
U1 O1 1.777(3) .
U1 O6 2.290(2) .
U1 O5 2.317(2) .
U1 O3 2.356(2) .
U1 O3 2.492(2) 2_736
U1 O4 2.494(2) .
U1 P1 3.1711(10) .
U1 U1 4.0228(7) 2_736
P1 O17 1.505(3) .
P1 O4 1.548(3) .
P1 O3 1.553(3) 2_736
P1 C3 1.787(4) .
N1 C7 1.344(6) .
N1 C9 1.367(6) .
N1 C10 1.460(6) .
C12 C13A 1.466(13) .
C12 C11 1.515(8) .
C12 C13B 1.68(2) .
U2 O7 1.768(3) .
U2 O8 1.772(3) .
U2 O11 2.289(2) 2_845
U2 O9 2.327(3) .
U2 O4 2.423(2) .
U2 O10 2.441(3) .
U2 O5 2.539(2) .
U2 P2 3.1342(10) .
P4 O11 1.512(3) .
P4 O9 1.520(3) .
P4 O15 1.576(3) .
P4 C4 1.792(4) .
N2 C7 1.322(6) .
N2 C8 1.388(6) .
N2 C11 1.460(6) .
U3 O12 1.771(3) 2_735
U3 O12 1.771(3) .
U3 O13 2.289(3) 2_735
U3 O13 2.289(3) .
U3 O14 2.319(2) 2_735
U3 O14 2.319(3) .
P3 O14 1.513(3) .
P3 O6 1.525(3) .
P3 O16 1.562(3) .
P3 C1 1.786(4) .
O3 P1 1.553(3) 2_736
O3 U1 2.492(2) 2_736
P2 O10 1.518(3) .
P2 O13 1.521(3) 2_735
P2 O5 1.560(3) .
P2 C6 1.792(4) .
C8 C9 1.332(7) .
C2 C3 1.531(5) .
C2 C1 1.533(5) 1_655
C4 C5 1.530(5) 1_655
C5 C4 1.530(5) 1_455
C5 C6 1.531(5) .
C1 C2 1.533(5) 1_455
O11 U2 2.289(2) 2_845
C13A C14A 1.561(17) .
C13B C14B 1.24(2) .
O13 P2 1.521(3) 2_735

loop_
_platon_squeeze_void_nr
_platon_squeeze_void_average_x
_platon_squeeze_void_average_y
_platon_squeeze_void_average_z
_platon_squeeze_void_volume
_platon_squeeze_void_count_electrons
1 0.346 0.227 0.833 13.3 0.1
2 0.654 0.773 0.167 13.2 -0.1
